data_7220344
loop_
_publ_author_name
'Wang, Hongfeng'
'Grosjean, Arnaud'
'Sinito, Chiara'
'Kaiba, Abdellah'
'Bald\'e, Ch\'erif'
'Desplanches, C\'edric'
'L\'etard, Jean-Fran\,cois'
'Guionneau, Philippe'

_publ_section_title
;
 Towards synergy between spin-crossover and metal--ligand bond break in
 molecular crystals: structural investigations of eight seven-coordinated
 Fe(ii) macrocyclic complexes
;
_journal_issue 22
_journal_name_full CrystEngComm
_journal_page_first 4075
_journal_paper_doi 10.1039/C5CE00557D
_journal_volume 17
_journal_year 2015
_chemical_formula_sum 'C18 H25 Fe N7 S2'
_chemical_formula_weight 459.42
_space_group_crystal_system monoclinic
_space_group_IT_number 14
_space_group_name_Hall '-P 2yn'
_space_group_name_H-M_alt 'P 1 21/n 1'
_symmetry_space_group_name_Hall '-P 2yn'
_symmetry_space_group_name_H-M 'P 1 21/n 1'
_atom_sites_solution_hydrogens mixed
_audit_creation_method SHELXL-2014/6
_audit_update_record
;
2015-03-18 deposited with the CCDC.
2015-04-17 downloaded from the CCDC.
;
_cell_angle_alpha 90
_cell_angle_beta 85.856(2)
_cell_angle_gamma 90
_cell_formula_units_Z 4
_cell_length_a 7.6865(2)
_cell_length_b 11.5038(4)
_cell_length_c 24.0051(7)
_cell_measurement_temperature 293(2)
_cell_volume 2117.08(11)
_computing_structure_refinement 'SHELXL-2014/6 (Sheldrick, 2014)'
_diffrn_ambient_temperature 293(2)
_diffrn_measured_fraction_theta_full 0.996
_diffrn_measured_fraction_theta_max 0.993
_diffrn_radiation_type MoK\a
_diffrn_radiation_wavelength 0.71073
_diffrn_reflns_av_R_equivalents 0.0298
_diffrn_reflns_av_unetI/netI 0.0311
_diffrn_reflns_laue_measured_fraction_full 0.996
_diffrn_reflns_laue_measured_fraction_max 0.993
_diffrn_reflns_limit_h_max 10
_diffrn_reflns_limit_h_min -10
_diffrn_reflns_limit_k_max 16
_diffrn_reflns_limit_k_min -15
_diffrn_reflns_limit_l_max 32
_diffrn_reflns_limit_l_min -33
_diffrn_reflns_number 17041
_diffrn_reflns_point_group_measured_fraction_full 0.996
_diffrn_reflns_point_group_measured_fraction_max 0.993
_diffrn_reflns_theta_full 25.242
_diffrn_reflns_theta_max 30.056
_diffrn_reflns_theta_min 1.964
_exptl_absorpt_coefficient_mu 0.928
_exptl_absorpt_correction_T_max 0.8733
_exptl_absorpt_correction_T_min 0.6059
_exptl_absorpt_correction_type empirical
_exptl_absorpt_process_details scalepack
_exptl_crystal_density_diffrn 1.441
_exptl_crystal_description prism
_exptl_crystal_F_000 960
_exptl_crystal_size_max 0.600
_exptl_crystal_size_mid 0.350
_exptl_crystal_size_min 0.150
_refine_diff_density_max 0.954
_refine_diff_density_min -0.490
_refine_diff_density_rms 0.065
_refine_ls_extinction_method none
_refine_ls_goodness_of_fit_ref 1.076
_refine_ls_hydrogen_treatment mixed
_refine_ls_matrix_type full
_refine_ls_number_parameters 291
_refine_ls_number_reflns 6165
_refine_ls_number_restraints 2
_refine_ls_restrained_S_all 1.075
_refine_ls_R_factor_all 0.0764
_refine_ls_R_factor_gt 0.0585
_refine_ls_shift/su_max 0.002
_refine_ls_shift/su_mean 0.000
_refine_ls_structure_factor_coef Fsqd
_refine_ls_weighting_details 'w=1/[\s^2^(Fo^2^)+(0.0733P)^2^+1.6406P] where P=(Fo^2^+2Fc^2^)/3'
_refine_ls_weighting_scheme calc
_refine_ls_wR_factor_gt 0.1557
_refine_ls_wR_factor_ref 0.1666
_reflns_Friedel_coverage 0.000
_reflns_number_gt 4730
_reflns_number_total 6165
_reflns_threshold_expression 'I > 2\s(I)'
_cod_data_source_file c5ce00557d2.cif
_cod_data_source_block shelx
_cod_depositor_comments 'Adding full bibliography for 7220335--7220350.cif.'
_cod_database_code 7220344
_shelx_space_group_comment
;
The symmetry employed for this shelxl refinement is uniquely defined
by the following loop, which should always be used as a source of
symmetry information in preference to the above space-group names.
They are only intended as comments.
;
_shelx_estimated_absorpt_t_min 0.606
_shelx_estimated_absorpt_t_max 0.873
_shelxl_version_number 2014/6

loop_
_space_group_symop_operation_xyz
'x, y, z'
'-x+1/2, y+1/2, -z+1/2'
'-x, -y, -z'
'x-1/2, -y-1/2, z-1/2'

loop_
_atom_site_label
_atom_site_type_symbol
_atom_site_fract_x
_atom_site_fract_y
_atom_site_fract_z
_atom_site_U_iso_or_equiv
_atom_site_adp_type
_atom_site_occupancy
_atom_site_site_symmetry_order
_atom_site_calc_flag
_atom_site_refinement_flags_posn
_atom_site_refinement_flags_adp
Fe Fe 0.65055(5) 0.22818(4) 0.37122(2) 0.04598(14) Uani 1 1 d . .
S2 S 0.40746(11) 0.11866(9) 0.19391(3) 0.0623(2) Uani 1 1 d . .
S1 S 0.89834(12) 0.32116(10) 0.54695(3) 0.0676(3) Uani 1 1 d . .
N6 N 0.7844(4) 0.2823(3) 0.44128(12) 0.0659(7) Uani 1 1 d . .
C2 C 0.7886(6) -0.1456(3) 0.37341(15) 0.0681(9) Uani 1 1 d . .
C8 C 0.9366(4) 0.0418(3) 0.34113(11) 0.0543(7) Uani 1 1 d . .
N3 N 0.9092(3) 0.1497(3) 0.33692(11) 0.0562(6) Uani 1 1 d . .
N1 N 0.6529(3) 0.0386(2) 0.38846(9) 0.0437(5) Uani 1 1 d . .
N2 N 0.4109(3) 0.1752(3) 0.42961(11) 0.0590(7) Uani 1 1 d . .
C11 C 0.4729(3) 0.1551(3) 0.25472(11) 0.0456(6) Uani 1 1 d . .
N7 N 0.5190(3) 0.1824(3) 0.29777(11) 0.0554(6) Uani 1 1 d . .
C6 C 0.3766(4) 0.0691(4) 0.43751(12) 0.0582(8) Uani 1 1 d . .
C1 C 0.7879(4) -0.0265(3) 0.36843(11) 0.0485(6) Uani 1 1 d . .
C5 C 0.5133(4) -0.0127(3) 0.41416(11) 0.0519(7) Uani 1 1 d . .
C3 C 0.6442(7) -0.1972(4) 0.3987(2) 0.0832(13) Uani 1 1 d . .
C16 C 0.5335(8) 0.4906(5) 0.3740(3) 0.123(2) Uani 1 1 d . .
H16A H 0.6144 0.5096 0.4019 0.148 Uiso 1 1 calc R U
H16B H 0.4454 0.5510 0.3739 0.148 Uiso 1 1 calc R U
N5 N 0.7765(5) 0.3829(3) 0.31741(15) 0.0860(11) Uani 1 1 d D .
N4 N 0.4583(6) 0.3843(4) 0.3846(2) 0.0937(12) Uani 1 1 d D .
C4 C 0.5037(6) -0.1324(4) 0.41947(17) 0.0758(11) Uani 1 1 d . .
C15 C 0.6283(7) 0.4784(4) 0.3169(3) 0.1025(18) Uani 1 1 d . .
H15A H 0.6798 0.5525 0.3055 0.123 Uiso 1 1 calc R U
H15B H 0.5459 0.4569 0.2899 0.123 Uiso 1 1 calc R U
C7 C 0.2146(5) 0.0208(5) 0.46862(16) 0.0834(12) Uani 1 1 d . .
H7A H 0.2461 -0.0180 0.5018 0.125 Uiso 1 1 calc R U
H7B H 0.1593 -0.0334 0.4452 0.125 Uiso 1 1 calc R U
H7C H 0.1354 0.0832 0.4786 0.125 Uiso 1 1 calc R U
C18 C 0.2865(6) 0.2622(5) 0.45225(19) 0.0816(13) Uani 1 1 d . .
C14 C 0.8428(9) 0.3554(6) 0.2643(2) 0.126(3) Uani 1 1 d . .
H14A H 0.8592 0.4259 0.2424 0.151 Uiso 1 1 calc R U
H14B H 0.7609 0.3061 0.2464 0.151 Uiso 1 1 calc R U
C13 C 1.0087(9) 0.2953(5) 0.2664(2) 0.0980(16) Uani 1 1 d . .
H13A H 1.1002 0.3527 0.2595 0.118 Uiso 1 1 calc R U
H13B H 1.0183 0.2412 0.2354 0.118 Uiso 1 1 calc R U
C12 C 1.0479(5) 0.2304(5) 0.3169(2) 0.0919(15) Uani 1 1 d . .
H12A H 1.1549 0.1868 0.3090 0.110 Uiso 1 1 calc R U
H12B H 1.0678 0.2854 0.3464 0.110 Uiso 1 1 calc R U
C9 C 1.1026(5) -0.0216(4) 0.32291(17) 0.0800(12) Uani 1 1 d . .
H9A H 1.1388 -0.0006 0.2851 0.120 Uiso 1 1 calc R U
H9B H 1.0827 -0.1039 0.3250 0.120 Uiso 1 1 calc R U
H9C H 1.1922 -0.0007 0.3469 0.120 Uiso 1 1 calc R U
C17 C 0.3683(8) 0.3776(6) 0.4470(3) 0.1042(18) Uani 1 1 d . .
C10 C 0.8328(4) 0.2995(3) 0.48481(12) 0.0518(7) Uani 1 1 d . .
H3 H 0.406(5) -0.162(4) 0.4327(17) 0.071(11) Uiso 1 1 d . .
H2 H 0.638(7) -0.267(5) 0.404(2) 0.099(16) Uiso 1 1 d . .
H5 H 0.442(6) 0.371(4) 0.4759(18) 0.073(13) Uiso 1 1 d . .
H4 H 0.288(7) 0.433(5) 0.446(2) 0.105(16) Uiso 1 1 d . .
H7 H 0.170(7) 0.264(4) 0.428(2) 0.103(16) Uiso 1 1 d . .
H8 H 0.252(6) 0.250(4) 0.490(2) 0.088(14) Uiso 1 1 d . .
H6 H 0.883(6) -0.192(4) 0.3608(19) 0.089(14) Uiso 1 1 d . .
H501 H 0.843(5) 0.416(4) 0.3419(16) 0.099(16) Uiso 1 1 d D .
H401 H 0.366(5) 0.367(4) 0.3652(19) 0.109(17) Uiso 1 1 d D .

loop_
_atom_site_aniso_label
_atom_site_aniso_U_11
_atom_site_aniso_U_22
_atom_site_aniso_U_33
_atom_site_aniso_U_23
_atom_site_aniso_U_13
_atom_site_aniso_U_12
Fe 0.0469(2) 0.0522(2) 0.0392(2) 0.00032(16) -0.00569(15) 0.00124(16)
S2 0.0656(5) 0.0788(6) 0.0429(4) -0.0040(4) -0.0063(3) -0.0064(4)
S1 0.0667(5) 0.0925(7) 0.0444(4) -0.0103(4) -0.0097(3) 0.0070(4)
N6 0.0665(17) 0.081(2) 0.0519(15) -0.0047(13) -0.0146(12) 0.0015(14)
C2 0.090(3) 0.057(2) 0.0558(18) -0.0033(15) -0.0018(17) 0.0152(19)
C8 0.0424(13) 0.082(2) 0.0380(13) -0.0074(13) -0.0018(10) 0.0073(13)
N3 0.0385(11) 0.0772(19) 0.0523(14) 0.0092(12) 0.0023(9) -0.0017(11)
N1 0.0436(11) 0.0501(13) 0.0372(10) 0.0013(9) -0.0013(8) 0.0004(9)
N2 0.0479(13) 0.082(2) 0.0459(13) -0.0021(13) 0.0077(10) 0.0144(13)
C11 0.0394(12) 0.0547(16) 0.0422(13) 0.0044(11) 0.0013(10) -0.0033(11)
N7 0.0502(13) 0.0685(17) 0.0477(13) 0.0012(12) -0.0060(10) -0.0044(12)
C6 0.0443(14) 0.089(3) 0.0399(14) 0.0044(14) 0.0049(10) -0.0049(15)
C1 0.0524(14) 0.0557(16) 0.0375(12) -0.0036(11) -0.0040(10) 0.0088(12)
C5 0.0552(15) 0.0613(18) 0.0390(13) 0.0068(12) -0.0035(11) -0.0100(13)
C3 0.121(4) 0.052(2) 0.077(3) 0.0033(19) -0.009(2) -0.001(2)
C16 0.101(4) 0.080(4) 0.194(7) 0.006(4) -0.046(4) 0.016(3)
N5 0.105(3) 0.089(2) 0.069(2) 0.0248(18) -0.0332(18) -0.043(2)
N4 0.095(3) 0.074(2) 0.117(3) -0.016(2) -0.043(2) 0.024(2)
C4 0.086(3) 0.078(3) 0.063(2) 0.0127(18) -0.0019(19) -0.025(2)
C15 0.093(3) 0.076(3) 0.145(5) 0.059(3) -0.051(3) -0.019(2)
C7 0.0525(18) 0.131(4) 0.064(2) 0.006(2) 0.0181(15) -0.015(2)
C18 0.067(2) 0.108(4) 0.067(2) 0.001(2) 0.0190(19) 0.032(2)
C14 0.160(6) 0.154(6) 0.065(3) 0.032(3) -0.018(3) -0.094(5)
C13 0.126(4) 0.087(3) 0.077(3) -0.002(2) 0.023(3) -0.010(3)
C12 0.0472(18) 0.100(3) 0.125(4) 0.027(3) 0.019(2) -0.0090(19)
C9 0.0547(18) 0.115(3) 0.068(2) -0.020(2) 0.0043(15) 0.024(2)
C17 0.092(3) 0.105(4) 0.111(4) -0.015(3) 0.026(3) 0.040(3)
C10 0.0442(14) 0.0626(18) 0.0483(15) -0.0037(13) -0.0014(11) 0.0051(12)

loop_
_atom_type_symbol
_atom_type_description
_atom_type_scat_dispersion_real
_atom_type_scat_dispersion_imag
_atom_type_scat_source
C C 0.0033 0.0016 'International Tables Vol C Tables 4.2.6.8 and 6.1.1.4'
H H 0.0000 0.0000 'International Tables Vol C Tables 4.2.6.8 and 6.1.1.4'
N N 0.0061 0.0033 'International Tables Vol C Tables 4.2.6.8 and 6.1.1.4'
S S 0.1246 0.1234 'International Tables Vol C Tables 4.2.6.8 and 6.1.1.4'
Fe Fe 0.3463 0.8444 'International Tables Vol C Tables 4.2.6.8 and 6.1.1.4'

loop_
_geom_angle_atom_site_label_1
_geom_angle_atom_site_label_2
_geom_angle_atom_site_label_3
_geom_angle
N6 Fe N7 176.74(11)
N6 Fe N1 97.43(11)
N7 Fe N1 85.60(10)
N6 Fe N3 86.70(11)
N7 Fe N3 93.21(10)
N1 Fe N3 70.13(9)
N6 Fe N2 90.45(11)
N7 Fe N2 91.77(10)
N1 Fe N2 69.22(10)
N3 Fe N2 138.49(11)
N6 Fe N4 90.19(13)
N7 Fe N4 88.34(13)
N1 Fe N4 138.08(14)
N3 Fe N4 151.72(15)
N2 Fe N4 69.57(15)
N6 Fe N5 90.52(12)
N7 Fe N5 86.27(11)
N1 Fe N5 146.37(13)
N3 Fe N5 77.82(14)
N2 Fe N5 143.65(14)
N4 Fe N5 74.10(17)
C10 N6 Fe 167.0(3)
C3 C2 C1 117.7(4)
N3 C8 C1 115.0(3)
N3 C8 C9 126.5(3)
C1 C8 C9 118.4(3)
C8 N3 C12 121.7(3)
C8 N3 Fe 120.4(2)
C12 N3 Fe 117.5(3)
C5 N1 C1 119.6(3)
C5 N1 Fe 120.2(2)
C1 N1 Fe 119.90(19)
C6 N2 C18 118.9(3)
C6 N2 Fe 119.7(2)
C18 N2 Fe 121.0(3)
N7 C11 S2 179.2(3)
C11 N7 Fe 169.9(2)
N2 C6 C5 114.9(3)
N2 C6 C7 125.9(3)
C5 C6 C7 119.2(4)
N1 C1 C2 122.2(3)
N1 C1 C8 114.2(3)
C2 C1 C8 123.6(3)
N1 C5 C4 121.2(3)
N1 C5 C6 114.5(3)
C4 C5 C6 124.2(3)
C2 C3 C4 121.2(4)
N4 C16 C15 104.8(5)
C14 N5 C15 111.8(5)
C14 N5 Fe 116.3(3)
C15 N5 Fe 105.1(3)
C16 N4 C17 111.4(5)
C16 N4 Fe 114.1(4)
C17 N4 Fe 108.5(3)
C3 C4 C5 118.1(4)
C16 C15 N5 110.9(4)
N2 C18 C17 108.8(4)
N5 C14 C13 110.2(5)
C14 C13 C12 120.1(4)
N3 C12 C13 113.8(4)
C18 C17 N4 106.0(4)
N6 C10 S1 178.6(3)

loop_
_geom_bond_atom_site_label_1
_geom_bond_atom_site_label_2
_geom_bond_distance
Fe N6 2.127(3)
Fe N7 2.160(3)
Fe N1 2.220(2)
Fe N3 2.282(3)
Fe N2 2.315(3)
Fe N4 2.333(4)
Fe N5 2.365(3)
S2 C11 1.633(3)
S1 C10 1.628(3)
N6 C10 1.151(4)
C2 C3 1.363(7)
C2 C1 1.376(5)
C8 N3 1.264(5)
C8 C1 1.498(4)
C8 C9 1.507(4)
N3 C12 1.468(5)
N1 C5 1.336(4)
N1 C1 1.341(4)
N2 C6 1.260(5)
N2 C18 1.461(5)
C11 N7 1.160(4)
C6 C5 1.490(5)
C6 C7 1.511(4)
C5 C4 1.385(5)
C3 C4 1.375(7)
C16 N4 1.369(7)
C16 C15 1.512(9)
N5 C14 1.375(7)
N5 C15 1.583(7)
N4 C17 1.606(7)
C18 C17 1.470(8)
C14 C13 1.454(9)
C13 C12 1.473(7)
